data_4031273
loop_
_publ_author_name
'Viertelhaus, M.'
'Adler, P.'
'Clerac, R.'
'Anson, C.E.'
'Powell, A.K.'

_publ_section_title
;
 Iron(II) formate [Fe (O2 C H)2].1/3H C O2 H: a mesoporous magnet -
 solvothermal syntheses and crystal structures of the isomorphous
 framework metal(II) formates [M (O2 C H)2] * n(Solvent) (M= Fe, Co, Ni,
 Zn, Mg)
;
_journal_name_full 'European Journal of Inorganic Chemistry'
_journal_page_first 692
_journal_page_last 703
_journal_volume 2005
_journal_year 2005
_chemical_formula_sum 'C2.3333 H2.6666 O4.6666 Zn'
_chemical_name_systematic '(Zn (C H O O)2) (H C O O H)0.3333'
_space_group_IT_number 14
_symmetry_space_group_name_Hall '-P 2yn'
_symmetry_space_group_name_H-M 'P 1 21/n 1'
_cell_angle_alpha 90
_cell_angle_beta 91.449
_cell_angle_gamma 90
_cell_formula_units_Z 12
_cell_length_a 11.3407
_cell_length_b 9.7856
_cell_length_c 14.4334
_cell_volume 1601.242
_citation_journal_id_ASTM EJICFO
_cod_data_source_file Viertelhaus_EJICFO_2005_969.cif
_cod_data_source_block C2.3333H2.6666O4.6666Zn1
_cod_original_sg_symbol_Hall '-P 2ybc (x-z,y,z)'
_cod_original_formula_sum 'C2.3333 H2.6666 O4.6666 Zn1'
_cod_database_code 4031273

loop_
_symmetry_equiv_pos_as_xyz
x,y,z
-x+1/2,y+1/2,-z+1/2
-x,-y,-z
x-1/2,-y-1/2,z-1/2

loop_
_atom_site_label
_atom_site_type_symbol
_atom_site_fract_x
_atom_site_fract_y
_atom_site_fract_z
_atom_site_occupancy
_atom_site_U_iso_or_equiv
O14 O-2 0.224 0.861 0.834 0.2 0.0
O12 O-2 0.5406 -0.0003 0.35956 1 0.0
C3 C+4 0.169 0.1755 0.1697 1 0.0
C6 C+4 0.4803 -0.0127 0.2878 1 0.0
C4 C+4 0.4241 0.2896 0.4521 1 0.0
C1 C+4 0.2568 -0.1055 0.5296 1 0.0
C8 C+4 0.27 0.766 0.744 0.3 0.0
O4 O-2 0.1112 0.3806 0.40887 1 0.0
C5 C+4 0.0451 -0.1259 0.3113 1 0.0
O13 O-2 0.1196 1.042 0.8728 0.2 0.0
O7 O-2 0.3461 0.2593 0.39118 1 0.0
H1 H-1 0.299 -0.154 0.57 1 0.0
Zn4 Zn+2 0 0 0.5 1 0.0
Zn1 Zn+2 0.24321 0.08135 0.3688 1 0.0
O19 O-2 0.2457 0.677 0.8299 0.15 0.0
Zn3 Zn+2 0.5 0 0.5 1 0.0
H6 H-1 0.517 -0.034 0.231 1 0.0
O10 O-2 -0.0237 -0.1009 0.3743 1 0.0
O17 O-2 0.261 0.665 0.7128 0.3 0.0
C9 C+4 0.223 0.742 0.778 0.3 0.0
O15 O-2 0.299 1.1 0.8501 0.2 0.0
O8 O-2 0.4816 0.21 0.50073 1 0.0
O16 O-2 0.129 0.978 0.86 0.2 0.0
O18 O-2 0.2748 0.7461 0.8614 0.15 0.0
O9 O-2 0.1491 -0.0811 0.30478 1 0.0
O3 O-2 0.1017 0.1573 0.44056 1 0.0
O11 O-2 0.37 -0.0027 0.28065 1 0.0
H2 H-1 0 0.289 0.487 1 0.0
H4 H-1 0.431 0.385 0.455 1 0.0
C2 C+4 0.0694 0.2807 0.4489 1 0.0
O6 O-2 0.1852 0.0648 0.13054 1 0.0
O5 O-2 0.1899 0.2027 0.2545 1 0.0
H5 H-1 0.024 -0.191 0.267 1 0.0
H3 H-1 0.136 0.25 0.129 1 0.0
O2 O-2 0.1497 -0.1127 0.53343 1 0.0
C7 C+4 0.22 1.031 0.8916 0.4 0.0
Zn2 Zn+2 0.24008 0.39482 0.31394 1 0.0
O1 O-2 0.3154 -0.0265 0.47709 1 0.0
